data_2223636
loop_
_publ_author_name
'Khan, F. Nawaz'
'Subashini, R.'
'Kushwaha, Atul Kumar'
'Hathwar, Venkatesha R.'
'Ng, Seik Weng'

_publ_section_title
;
 2-Chloro-7,8-dimethylquinoline-3-carbaldehyde
;
_journal_coeditor_code BT5086
_journal_issue 11
_journal_name_full 'Acta Crystallographica Section E'
_journal_page_first o2709
_journal_paper_doi 10.1107/S1600536809040860
_journal_volume 65
_journal_year 2009
_chemical_formula_iupac 'C12 H10 Cl N O'
_chemical_formula_moiety 'C12 H10 Cl N O'
_chemical_formula_sum 'C12 H10 Cl N O'
_chemical_formula_weight 219.66
_chemical_name_systematic
;
2-Chloro-7,8-dimethylquinoline-3-carbaldehyde
;
_space_group_IT_number 62
_symmetry_cell_setting orthorhombic
_symmetry_space_group_name_Hall '-P 2ac 2n'
_symmetry_space_group_name_H-M 'P n m a'
_atom_sites_solution_hydrogens geom
_atom_sites_solution_primary direct
_atom_sites_solution_secondary difmap
_audit_creation_method SHELXL-97
_cell_angle_alpha 90.00
_cell_angle_beta 90.00
_cell_angle_gamma 90.00
_cell_formula_units_Z 4
_cell_length_a 20.4542(13)
_cell_length_b 6.7393(4)
_cell_length_c 7.5675(4)
_cell_measurement_reflns_used 753
_cell_measurement_temperature 290(2)
_cell_measurement_theta_max 24.4
_cell_measurement_theta_min 2.0
_cell_volume 1043.16(11)
_computing_cell_refinement 'SAINT (Bruker, 2004)'
_computing_data_collection 'SMART (Bruker, 2004)'
_computing_data_reduction 'SAINT (Bruker, 2004)'
_computing_molecular_graphics 'X-SEED (Barbour, 2001)'
_computing_publication_material 'publCIF (Westrip, 2009)'
_computing_structure_refinement 'SHELXL97 (Sheldrick, 2008)'
_computing_structure_solution 'SHELXS97 (Sheldrick, 2008)'
_diffrn_ambient_temperature 290(2)
_diffrn_measured_fraction_theta_full 1.000
_diffrn_measured_fraction_theta_max 1.000
_diffrn_measurement_device_type 'Bruker SMART area-detector'
_diffrn_measurement_method '\f and \w'
_diffrn_radiation_monochromator graphite
_diffrn_radiation_source 'fine-focus sealed tube'
_diffrn_radiation_type MoK\a
_diffrn_radiation_wavelength 0.71073
_diffrn_reflns_av_R_equivalents 0.0224
_diffrn_reflns_av_sigmaI/netI 0.0161
_diffrn_reflns_limit_h_max 26
_diffrn_reflns_limit_h_min -25
_diffrn_reflns_limit_k_max 4
_diffrn_reflns_limit_k_min -8
_diffrn_reflns_limit_l_max 9
_diffrn_reflns_limit_l_min -9
_diffrn_reflns_number 7145
_diffrn_reflns_theta_full 27.48
_diffrn_reflns_theta_max 27.48
_diffrn_reflns_theta_min 1.99
_diffrn_standards_decay_% 0
_diffrn_standards_interval_count 0
_diffrn_standards_interval_time 0
_diffrn_standards_number 0
_exptl_absorpt_coefficient_mu 0.335
_exptl_absorpt_correction_T_max 0.9452
_exptl_absorpt_correction_T_min 0.9120
_exptl_absorpt_correction_type multi-scan
_exptl_absorpt_process_details '(SADABS; Sheldrick, 1996)'
_exptl_crystal_colour Colorless
_exptl_crystal_density_diffrn 1.399
_exptl_crystal_density_method 'not measured'
_exptl_crystal_description Block
_exptl_crystal_F_000 456
_exptl_crystal_size_max 0.28
_exptl_crystal_size_mid 0.21
_exptl_crystal_size_min 0.17
_refine_diff_density_max 0.294
_refine_diff_density_min -0.303
_refine_ls_extinction_coef 0.010(2)
_refine_ls_extinction_expression Fc^*^=kFc[1+0.001xFc^2^\l^3^/sin(2\q)]^-1/4^
_refine_ls_extinction_method 'SHELXL97 (Sheldrick, 2008)'
_refine_ls_goodness_of_fit_ref 1.070
_refine_ls_hydrogen_treatment constr
_refine_ls_matrix_type full
_refine_ls_number_parameters 94
_refine_ls_number_reflns 1299
_refine_ls_number_restraints 0
_refine_ls_restrained_S_all 1.070
_refine_ls_R_factor_all 0.0420
_refine_ls_R_factor_gt 0.0341
_refine_ls_shift/su_max 0.001
_refine_ls_shift/su_mean 0.001
_refine_ls_structure_factor_coef Fsqd
_refine_ls_weighting_details 'calc w=1/[\s^2^(Fo^2^)+(0.0706P)^2^+0.1712P] where P=(Fo^2^+2Fc^2^)/3'
_refine_ls_weighting_scheme calc
_refine_ls_wR_factor_gt 0.1045
_refine_ls_wR_factor_ref 0.1151
_reflns_number_gt 1078
_reflns_number_total 1299
_reflns_threshold_expression I>2\s(I)
_cod_data_source_file bt5086.cif
_cod_data_source_block I
_cod_depositor_comments
;
The following automatic conversions were performed:
'_symmetry_cell_setting' value 'Orthorhombic' changed to 'orthorhombic'
according to '/home/saulius/struct/CIF-dictionaries/cif_core.dic'
dictionary named 'cif_core.dic' version 2.4.1 from
2010-06-29.

'_exptl_absorpt_correction_type' value 'Multi-scan' changed
to 'multi-scan' according to
'/home/saulius/struct/CIF-dictionaries/cif_core.dic' dictionary named
'cif_core.dic' version 2.4.1 from 2010-06-29.

Automatic conversion script
Id: cif_fix_enum 1527 2010-12-29 10:47:43Z saulius 

The following automatic conversions were performed:

'_symmetry_cell_setting' value 'Orthorhombic' changed to
'orthorhombic' according to
/home/saulius/struct/CIF-dictionaries/cif_core.dic dictionary named
'cif_core.dic' version 2.4.1 from
2010-06-29.

'_exptl_absorpt_correction_type' value 'Multi-scan'
changed to 'multi-scan' according to
/home/saulius/struct/CIF-dictionaries/cif_core.dic dictionary named
'cif_core.dic' version 2.4.1 from 2010-06-29.

Automatic conversion script
Id: cif_fix_values 1715 2011-07-08 13:25:40Z adriana 
;
_cod_database_code 2223636
_cod_database_fobs_code 2223636

loop_
_symmetry_equiv_pos_as_xyz
'x, y, z'
'-x+1/2, -y, z+1/2'
'x+1/2, -y+1/2, -z+1/2'
'-x, y+1/2, -z'
'-x, -y, -z'
'x-1/2, y, -z-1/2'
'-x-1/2, y-1/2, z-1/2'
'x, -y-1/2, z'

loop_
_atom_site_type_symbol
_atom_site_label
_atom_site_fract_x
_atom_site_fract_y
_atom_site_fract_z
_atom_site_U_iso_or_equiv
_atom_site_adp_type
_atom_site_calc_flag
_atom_site_refinement_flags
_atom_site_occupancy
_atom_site_disorder_assembly
_atom_site_disorder_group
Cl Cl1 0.59400(3) 0.2500 0.07517(7) 0.0568(2) Uani d S 1 . .
N N1 0.48555(8) 0.2500 0.24995(19) 0.0363(4) Uani d S 1 . .
O O1 0.68317(9) 0.2500 0.5872(3) 0.0672(5) Uani d S 1 . .
C C1 0.54815(9) 0.2500 0.2711(2) 0.0369(4) Uani d S 1 . .
C C2 0.58228(10) 0.2500 0.4343(3) 0.0385(4) Uani d S 1 . .
C C3 0.54382(10) 0.2500 0.5832(3) 0.0382(4) Uani d S 1 . .
H H3 0.5635 0.2500 0.6939 0.046 Uiso calc SR 1 . .
C C4 0.47569(10) 0.2500 0.5712(2) 0.0347(4) Uani d S 1 . .
C C5 0.43407(11) 0.2500 0.7208(3) 0.0428(5) Uani d S 1 . .
H H5 0.4517 0.2500 0.8341 0.051 Uiso calc SR 1 . .
C C6 0.36779(11) 0.2500 0.6971(3) 0.0461(5) Uani d S 1 . .
H H6 0.3408 0.2500 0.7960 0.055 Uiso calc SR 1 . .
C C7 0.33908(10) 0.2500 0.5279(3) 0.0411(5) Uani d S 1 . .
C C8 0.37829(9) 0.2500 0.3777(3) 0.0361(4) Uani d S 1 . .
C C9 0.44701(9) 0.2500 0.3993(2) 0.0322(4) Uani d S 1 . .
C C10 0.65428(11) 0.2500 0.4503(3) 0.0531(6) Uani d S 1 . .
H H10 0.6787 0.2500 0.3467 0.064 Uiso calc SR 1 . .
C C11 0.26571(11) 0.2500 0.5126(4) 0.0583(6) Uani d S 1 . .
H H11A 0.2468 0.2766 0.6262 0.087 Uiso calc PR 0.50 . .
H H11B 0.2512 0.1227 0.4713 0.087 Uiso calc PR 0.50 . .
H H11C 0.2524 0.3507 0.4305 0.087 Uiso calc PR 0.50 . .
C C12 0.34939(11) 0.2500 0.1950(3) 0.0532(6) Uani d S 1 . .
H H12A 0.3794 0.1882 0.1144 0.080 Uiso calc PR 0.50 . .
H H12B 0.3414 0.3842 0.1583 0.080 Uiso calc PR 0.50 . .
H H12C 0.3090 0.1776 0.1957 0.080 Uiso calc PR 0.50 . .

loop_
_atom_site_aniso_label
_atom_site_aniso_U_11
_atom_site_aniso_U_22
_atom_site_aniso_U_33
_atom_site_aniso_U_12
_atom_site_aniso_U_13
_atom_site_aniso_U_23
Cl1 0.0424(3) 0.0881(5) 0.0400(3) 0.000 0.0087(2) 0.000
N1 0.0355(8) 0.0437(8) 0.0298(7) 0.000 -0.0008(6) 0.000
O1 0.0480(10) 0.0820(12) 0.0716(12) 0.000 -0.0252(9) 0.000
C1 0.0356(10) 0.0415(9) 0.0336(9) 0.000 0.0018(7) 0.000
C2 0.0344(10) 0.0387(9) 0.0423(11) 0.000 -0.0058(7) 0.000
C3 0.0417(11) 0.0389(9) 0.0341(9) 0.000 -0.0097(7) 0.000
C4 0.0411(10) 0.0344(9) 0.0286(9) 0.000 -0.0022(7) 0.000
C5 0.0497(12) 0.0513(11) 0.0275(9) 0.000 0.0003(8) 0.000
C6 0.0483(12) 0.0556(11) 0.0343(10) 0.000 0.0078(9) 0.000
C7 0.0357(10) 0.0453(10) 0.0423(10) 0.000 0.0028(8) 0.000
C8 0.0351(10) 0.0386(9) 0.0346(9) 0.000 -0.0021(7) 0.000
C9 0.0361(9) 0.0324(8) 0.0281(8) 0.000 -0.0014(7) 0.000
C10 0.0375(11) 0.0623(13) 0.0595(14) 0.000 -0.0064(10) 0.000
C11 0.0367(11) 0.0783(16) 0.0600(15) 0.000 0.0085(10) 0.000
C12 0.0395(11) 0.0814(15) 0.0387(11) 0.000 -0.0054(9) 0.000

loop_
_atom_type_symbol
_atom_type_description
_atom_type_scat_dispersion_real
_atom_type_scat_dispersion_imag
_atom_type_scat_source
C C 0.0033 0.0016 'International Tables Vol C Tables 4.2.6.8 and 6.1.1.4'
H H 0.0000 0.0000 'International Tables Vol C Tables 4.2.6.8 and 6.1.1.4'
N N 0.0061 0.0033 'International Tables Vol C Tables 4.2.6.8 and 6.1.1.4'
O O 0.0106 0.0060 'International Tables Vol C Tables 4.2.6.8 and 6.1.1.4'
Cl Cl 0.1484 0.1585 'International Tables Vol C Tables 4.2.6.8 and 6.1.1.4'

loop_
_geom_angle_atom_site_label_1
_geom_angle_atom_site_label_2
_geom_angle_atom_site_label_3
_geom_angle_site_symmetry_1
_geom_angle_site_symmetry_3
_geom_angle
_geom_angle_publ_flag
C1 N1 C9 . . 117.76(16) ?
N1 C1 C2 . . 126.61(17) ?
N1 C1 Cl1 . . 115.19(14) ?
C2 C1 Cl1 . . 118.20(15) ?
C3 C2 C1 . . 115.60(18) ?
C3 C2 C10 . . 120.21(18) ?
C1 C2 C10 . . 124.20(19) ?
C2 C3 C4 . . 121.19(17) ?
C2 C3 H3 . . 119.4 ?
C4 C3 H3 . . 119.4 ?
C3 C4 C5 . . 123.21(17) ?
C3 C4 C9 . . 118.02(16) ?
C5 C4 C9 . . 118.77(18) ?
C6 C5 C4 . . 119.43(18) ?
C6 C5 H5 . . 120.3 ?
C4 C5 H5 . . 120.3 ?
C5 C6 C7 . . 122.15(18) ?
C5 C6 H6 . . 118.9 ?
C7 C6 H6 . . 118.9 ?
C8 C7 C6 . . 120.15(19) ?
C8 C7 C11 . . 120.8(2) ?
C6 C7 C11 . . 119.0(2) ?
C7 C8 C9 . . 118.58(17) ?
C7 C8 C12 . . 121.64(18) ?
C9 C8 C12 . . 119.79(17) ?
N1 C9 C8 . . 118.25(15) ?
N1 C9 C4 . . 120.82(16) ?
C8 C9 C4 . . 120.92(16) ?
O1 C10 C2 . . 124.4(2) ?
O1 C10 H10 . . 117.8 ?
C2 C10 H10 . . 117.8 ?
C7 C11 H11A . . 109.5 ?
C7 C11 H11B . . 109.5 ?
H11A C11 H11B . . 109.5 ?
C7 C11 H11C . . 109.5 ?
H11A C11 H11C . . 109.5 ?
H11B C11 H11C . . 109.5 ?
C8 C12 H12A . . 109.5 ?
C8 C12 H12B . . 109.5 ?
H12A C12 H12B . . 109.5 ?
C8 C12 H12C . . 109.5 ?
H12A C12 H12C . . 109.5 ?
H12B C12 H12C . . 109.5 ?

loop_
_geom_bond_atom_site_label_1
_geom_bond_atom_site_label_2
_geom_bond_site_symmetry_2
_geom_bond_distance
_geom_bond_publ_flag
Cl1 C1 . 1.7545(19) ?
N1 C1 . 1.290(2) ?
N1 C9 . 1.378(2) ?
O1 C10 . 1.192(3) ?
C1 C2 . 1.419(3) ?
C2 C3 . 1.374(3) ?
C2 C10 . 1.478(3) ?
C3 C4 . 1.396(3) ?
C3 H3 . 0.9300 ?
C4 C5 . 1.416(3) ?
C4 C9 . 1.427(2) ?
C5 C6 . 1.367(3) ?
C5 H5 . 0.9300 ?
C6 C7 . 1.409(3) ?
C6 H6 . 0.9300 ?
C7 C8 . 1.391(3) ?
C7 C11 . 1.505(3) ?
C8 C9 . 1.415(3) ?
C8 C12 . 1.504(3) ?
C10 H10 . 0.9300 ?
C11 H11A . 0.9600 ?
C11 H11B . 0.9600 ?
C11 H11C . 0.9600 ?
C12 H12A . 0.9600 ?
C12 H12B . 0.9600 ?
C12 H12C . 0.9600 ?

loop_
_geom_torsion_atom_site_label_1
_geom_torsion_atom_site_label_2
_geom_torsion_atom_site_label_3
_geom_torsion_atom_site_label_4
_geom_torsion_site_symmetry_1
_geom_torsion_site_symmetry_2
_geom_torsion_site_symmetry_3
_geom_torsion_site_symmetry_4
_geom_torsion
_geom_torsion_publ_flag
C9 N1 C1 C2 . . . . 0.0 ?
C9 N1 C1 Cl1 . . . . 180.0 ?
N1 C1 C2 C3 . . . . 0.0 ?
Cl1 C1 C2 C3 . . . . 180.0 ?
N1 C1 C2 C10 . . . . 180.0 ?
Cl1 C1 C2 C10 . . . . 0.0 ?
C1 C2 C3 C4 . . . . 0.0 ?
C10 C2 C3 C4 . . . . 180.0 ?
C2 C3 C4 C5 . . . . 180.0 ?
C2 C3 C4 C9 . . . . 0.0 ?
C3 C4 C5 C6 . . . . 180.0 ?
C9 C4 C5 C6 . . . . 0.0 ?
C4 C5 C6 C7 . . . . 0.0 ?
C5 C6 C7 C8 . . . . 0.0 ?
C5 C6 C7 C11 . . . . 180.0 ?
C6 C7 C8 C9 . . . . 0.0 ?
C11 C7 C8 C9 . . . . 180.0 ?
C6 C7 C8 C12 . . . . 180.0 ?
C11 C7 C8 C12 . . . . 0.0 ?
C1 N1 C9 C8 . . . . 180.0 ?
C1 N1 C9 C4 . . . . 0.0 ?
C7 C8 C9 N1 . . . . 180.0 ?
C12 C8 C9 N1 . . . . 0.0 ?
C7 C8 C9 C4 . . . . 0.0 ?
C12 C8 C9 C4 . . . . 180.0 ?
C3 C4 C9 N1 . . . . 0.0 ?
C5 C4 C9 N1 . . . . 180.0 ?
C3 C4 C9 C8 . . . . 180.0 ?
C5 C4 C9 C8 . . . . 0.0 ?
C3 C2 C10 O1 . . . . 0.0 ?
C1 C2 C10 O1 . . . . 180.0 ?
